data_7237366
loop_
_publ_author_name
'Sieradzki, Adam'
'M\;aczka, Miros\/law'
'Simenas, Mantas'
'Zar\;eba, Jan K.'
'G\;agor, Anna'
'Balciunas, Sergejus'
'Kinka, Martynas'
'Ciupa, Aneta'
'Nyk, Marcin'
'Samulionis, Vytautas'
'Banys, Juras'
'Paluch, Marian'
'Pawlus, Sebastian'

_publ_section_title
;
 On the origin of ferroelectric structural phases in perovskite-like
 metal--organic formate
;
_journal_issue 35
_journal_name_full 'Journal of Materials Chemistry C'
_journal_page_first 9420
_journal_paper_doi 10.1039/C8TC02421A
_journal_volume 6
_journal_year 2018
_chemical_formula_sum 'C8 H20 N4 O12 Zn2'
_chemical_formula_weight 495.02
_space_group_crystal_system triclinic
_space_group_IT_number 1
_space_group_name_Hall 'P 1'
_space_group_name_H-M_alt 'P 1'
_atom_sites_solution_hydrogens mixed
_audit_creation_method SHELXL-2014/7
_audit_update_record
;
2018-04-05 deposited with the CCDC.
2018-08-10 downloaded from the CCDC.
;
_cell_angle_alpha 62.81(3)
_cell_angle_beta 63.22(3)
_cell_angle_gamma 59.99(3)
_cell_formula_units_Z 1
_cell_length_a 8.029(2)
_cell_length_b 8.027(2)
_cell_length_c 8.722(3)
_cell_measurement_reflns_used 138
_cell_measurement_temperature 150.00(10)
_cell_measurement_theta_max 28.9520
_cell_measurement_theta_min 11.8740
_cell_volume 414.6(3)
_computing_cell_refinement 'CrysAlisPro 1.171.38.43 (Rigaku OD, 2015)'
_computing_data_collection 'CrysAlisPro 1.171.38.43 (Rigaku OD, 2015)'
_computing_data_reduction 'CrysAlisPro 1.171.38.43 (Rigaku OD, 2015)'
_computing_structure_refinement 'SHELXL-2014/7 (Sheldrick, 2014)'
_diffrn_ambient_environment N~2~
_diffrn_ambient_temperature 150.00(10)
_diffrn_detector 'CCD plate'
_diffrn_detector_area_resol_mean 10.6249
_diffrn_detector_type Atlas
_diffrn_measured_fraction_theta_full 0.974
_diffrn_measured_fraction_theta_max 0.904
_diffrn_measurement_device 'four-circle diffractometer'
_diffrn_measurement_device_type 'Xcalibur, Atlas'
_diffrn_radiation_monochromator graphite
_diffrn_radiation_probe x-ray
_diffrn_radiation_type 'Mo K\a'
_diffrn_radiation_wavelength 0.71073
_diffrn_reflns_av_unetI/netI 0.0330
_diffrn_reflns_Laue_measured_fraction_full 0.974
_diffrn_reflns_Laue_measured_fraction_max 0.904
_diffrn_reflns_limit_h_max 10
_diffrn_reflns_limit_h_min -10
_diffrn_reflns_limit_k_max 10
_diffrn_reflns_limit_k_min -10
_diffrn_reflns_limit_l_max 11
_diffrn_reflns_limit_l_min -11
_diffrn_reflns_number 2596
_diffrn_reflns_point_group_measured_fraction_full 0.939
_diffrn_reflns_point_group_measured_fraction_max 0.852
_diffrn_reflns_theta_full 28.000
_diffrn_reflns_theta_max 29.511
_diffrn_reflns_theta_min 2.742
_diffrn_source 'fine-focus sealed X-ray tube'
_diffrn_source_type 'Enhance (Mo) X-ray Source'
_exptl_absorpt_coefficient_mu 2.965
_exptl_absorpt_correction_T_max 1.00000
_exptl_absorpt_correction_T_min 0.81429
_exptl_absorpt_correction_type multi-scan
_exptl_absorpt_process_details
;
CrysAlisPro 1.171.38.43 (Rigaku Oxford Diffraction, 2015)
Empirical absorption correction using spherical harmonics,
 implemented in SCALE3 ABSPACK scaling algorithm.
;
_exptl_crystal_colour colourless
_exptl_crystal_density_diffrn 1.983
_exptl_crystal_description prism
_exptl_crystal_F_000 252
_exptl_crystal_size_max 0.21
_exptl_crystal_size_mid 0.18
_exptl_crystal_size_min 0.13
_refine_diff_density_max 0.909
_refine_diff_density_min -1.041
_refine_diff_density_rms 0.161
_refine_ls_abs_structure_details
;
 Classical Flack method preferred over Parsons because s.u. lower.
;
_refine_ls_abs_structure_Flack 0.24(6)
_refine_ls_extinction_method none
_refine_ls_goodness_of_fit_ref 0.968
_refine_ls_hydrogen_treatment constr
_refine_ls_matrix_type full
_refine_ls_number_parameters 239
_refine_ls_number_reflns 2596
_refine_ls_number_restraints 147
_refine_ls_restrained_S_all 0.947
_refine_ls_R_factor_all 0.0497
_refine_ls_R_factor_gt 0.0418
_refine_ls_shift/su_max 0.046
_refine_ls_shift/su_mean 0.029
_refine_ls_structure_factor_coef Fsqd
_refine_ls_weighting_details 'w=1/[\s^2^(Fo^2^)+(0.0900P)^2^] where P=(Fo^2^+2Fc^2^)/3'
_refine_ls_weighting_scheme calc
_refine_ls_wR_factor_gt 0.1109
_refine_ls_wR_factor_ref 0.1152
_reflns_Friedel_coverage 0.887
_reflns_Friedel_fraction_full 0.905
_reflns_Friedel_fraction_max 0.801
_reflns_number_gt 2136
_reflns_number_total 2596
_reflns_threshold_expression 'I > 2\s(I)'
_cod_data_source_file c8tc02421a2.cif
_cod_data_source_block PhaseIII
_cod_database_code 7237366
_shelx_shelxl_version_number 2014/7
_shelx_space_group_comment
;
The symmetry employed for this shelxl refinement is uniquely defined
by the following loop, which should always be used as a source of
symmetry information in preference to the above space-group names.
They are only intended as comments.
;
_oxdiff_exptl_absorpt_empirical_full_min 0.795
_oxdiff_exptl_absorpt_empirical_full_max 1.324
_oxdiff_exptl_absorpt_empirical_details
;
Empirical correction (ABSPACK) includes:
- Absorption correction using spherical harmonics
- Frame scaling
;

loop_
_space_group_symop_operation_xyz
'x, y, z'

loop_
_atom_site_label
_atom_site_type_symbol
_atom_site_fract_x
_atom_site_fract_y
_atom_site_fract_z
_atom_site_U_iso_or_equiv
_atom_site_adp_type
_atom_site_occupancy
_atom_site_site_symmetry_order
_atom_site_calc_flag
_atom_site_refinement_flags_posn
_atom_site_refinement_flags_adp
Zn1 Zn 0.72833(16) 0.76739(16) 0.09959(19) 0.00797(11) Uani 1 1 d . .
Zn2 Zn 1.23266(16) 0.26259(16) 0.59959(19) 0.00791(11) Uani 1 1 d . .
O1 O 1.1872(7) -0.0107(8) 0.7698(6) 0.0187(16) Uani 1 1 d . U
O2 O 0.6920(7) 0.9056(7) 0.2727(6) 0.0146(15) Uani 1 1 d . U
O3 O 0.4534(7) 0.7252(7) 0.2592(7) 0.0167(16) Uani 1 1 d . U
O4 O 1.3651(7) 0.2313(7) 0.7701(6) 0.0107(14) Uani 1 1 d . U
O5 O 0.7662(7) 0.6151(7) -0.0652(6) 0.0121(14) Uani 1 1 d . U
O6 O 1.0013(7) 0.8094(7) -0.0567(6) 0.0131(15) Uani 1 1 d . U
O7 O 0.9529(7) 0.4291(7) 0.7473(6) 0.0126(14) Uani 1 1 d . U
O8 O 1.0771(6) 0.2976(7) 0.4395(6) 0.0077(13) Uani 1 1 d . U
O9 O 0.8932(7) 0.4883(7) 0.2481(6) 0.0111(14) Uani 1 1 d . U
O10 O 1.2755(7) 0.5367(7) 0.4428(6) 0.0088(13) Uani 1 1 d . U
O11 O 1.5121(7) 0.0915(7) 0.4565(6) 0.0126(14) Uani 1 1 d . U
O12 O 0.5668(7) 1.0475(7) -0.0482(6) 0.0136(14) Uani 1 1 d . U
C13 C 0.9668(11) 0.4652(10) 0.3561(9) 0.0086(16) Uani 1 1 d . U
H13 H 0.9397 0.5800 0.3790 0.010 Uiso 1 1 calc R U
C14 C 0.4421(11) 0.5498(11) 0.3448(11) 0.016(2) Uani 1 1 d . U
H14 H 0.5566 0.4341 0.3337 0.019 Uiso 1 1 calc R U
C15 C 1.0186(10) -0.0297(10) 0.8420(10) 0.0098(18) Uani 1 1 d . U
H15 H 0.9049 0.0817 0.8171 0.012 Uiso 1 1 calc R U
C16 C 0.9280(10) 0.5075(11) -0.1508(9) 0.0100(8) Uani 1 1 d . U
H16 H 1.0441 0.4854 -0.1329 0.012 Uiso 1 1 calc R U
C17 C 0.5330(11) 1.0265(11) 0.3415(9) 0.0149(18) Uani 1 1 d . U
H17 H 0.4215 1.0718 0.3046 0.018 Uiso 1 1 calc R U
C18 C 1.4789(12) 0.0686(11) 0.8551(11) 0.019(2) Uani 1 1 d . U
H18 H 1.4983 -0.0495 0.8427 0.023 Uiso 1 1 calc R U
N3 N 0.3910(8) 0.4619(10) 0.0142(7) 0.0120(19) Uani 1 1 d . U
H3A H 0.4874 0.3430 0.0357 0.018 Uiso 1 1 d R U
H3C H 0.2942 0.4474 0.0047 0.018 Uiso 1 1 d R U
C2 C 0.5369(19) 0.5646(19) -0.3145(10) 0.029(2) Uani 1 1 d . U
H2D H 0.4270 0.5612 -0.3287 0.044 Uiso 1 1 calc R U
H2E H 0.6476 0.4378 -0.3155 0.044 Uiso 1 1 calc R U
H2F H 0.5777 0.6708 -0.4116 0.044 Uiso 1 1 calc R U
N4 N 0.4752(8) 0.6000(8) -0.1474(9) 0.0124(15) Uani 1 1 d . U
H4A H 0.3840 0.7246 -0.1546 0.015 Uiso 1 1 calc R U
H4B H 0.5810 0.5954 -0.1336 0.015 Uiso 1 1 calc R U
N1 N 1.0670(9) 1.0096(9) 0.3524(10) 0.0184(16) Uani 1 1 d . U
H1A H 1.1911 0.9173 0.3424 0.022 Uiso 1 1 calc R U
H1B H 1.0658 1.1135 0.3662 0.022 Uiso 1 1 calc R U
C1 C 1.0197(19) 1.079(2) 0.1829(11) 0.037(3) Uani 1 1 d . U
H1C H 0.8888 1.1842 0.1891 0.056 Uiso 1 1 calc R U
H1D H 1.0217 0.9685 0.1654 0.056 Uiso 1 1 calc R U
H1E H 1.1179 1.1305 0.0841 0.056 Uiso 1 1 calc R U
N2 N 0.9308(11) 0.9233(8) 0.5150(8) 0.019(2) Uani 1 1 d . U
H2A H 0.9933 0.8420 0.6000 0.022 Uiso 1 1 d R U
H2B H 0.8990 0.8500 0.4885 0.022 Uiso 1 1 d R U

loop_
_atom_site_aniso_label
_atom_site_aniso_U_11
_atom_site_aniso_U_22
_atom_site_aniso_U_33
_atom_site_aniso_U_23
_atom_site_aniso_U_13
_atom_site_aniso_U_12
Zn1 0.00743(18) 0.00804(18) 0.00864(18) -0.00243(19) -0.00231(19) -0.00307(16)
Zn2 0.00773(18) 0.00787(18) 0.00832(18) -0.00268(19) -0.00265(19) -0.00250(16)
O1 0.0115(19) 0.018(2) 0.022(2) -0.0016(16) -0.0020(16) -0.0094(14)
O2 0.0134(19) 0.0171(18) 0.016(2) -0.0107(14) -0.0019(14) -0.0050(13)
O3 0.0137(19) 0.0102(19) 0.022(2) -0.0010(15) -0.0019(16) -0.0080(13)
O4 0.0097(17) 0.0094(18) 0.0123(19) -0.0020(14) -0.0068(13) -0.0011(13)
O5 0.0102(18) 0.0144(18) 0.0146(19) -0.0064(14) -0.0028(14) -0.0053(13)
O6 0.0090(19) 0.0114(19) 0.014(2) -0.0030(14) -0.0021(14) -0.0025(13)
O7 0.0131(19) 0.0113(18) 0.0143(19) -0.0044(14) -0.0039(14) -0.0047(13)
O8 0.0080(16) 0.0080(16) 0.0111(18) -0.0041(12) -0.0070(12) -0.0009(12)
O9 0.0085(17) 0.0087(18) 0.015(2) -0.0022(14) -0.0013(14) -0.0055(12)
O10 0.0091(17) 0.0045(17) 0.0120(18) 0.0002(13) -0.0038(13) -0.0037(12)
O11 0.0152(18) 0.0132(18) 0.0117(18) -0.0058(13) -0.0069(14) -0.0024(13)
O12 0.0149(19) 0.0156(19) 0.0134(19) -0.0064(14) -0.0065(14) -0.0037(13)
C13 0.013(2) 0.007(2) 0.010(2) -0.0050(16) -0.0076(16) -0.0010(15)
C14 0.017(3) 0.014(2) 0.015(3) -0.0044(18) -0.0034(19) -0.0066(17)
C15 0.007(2) 0.009(2) 0.013(3) 0.0010(18) -0.0027(17) -0.0073(15)
C16 0.0100(9) 0.0101(9) 0.0104(9) -0.0033(6) -0.0031(6) -0.0038(6)
C17 0.014(2) 0.017(2) 0.020(3) -0.0041(18) -0.0085(18) -0.0074(16)
C18 0.023(3) 0.011(2) 0.024(3) -0.0063(19) -0.004(2) -0.0083(17)
N3 0.008(3) 0.012(2) 0.011(2) -0.006(2) 0.0019(18) -0.0020(19)
C2 0.029(3) 0.029(3) 0.016(3) 0.000(3) -0.007(3) -0.007(3)
N4 0.012(2) 0.0116(19) 0.017(2) -0.0070(15) -0.0041(15) -0.0047(15)
N1 0.019(2) 0.018(2) 0.022(2) -0.0085(16) -0.0064(16) -0.0065(16)
C1 0.042(4) 0.040(3) 0.029(3) -0.012(3) -0.016(3) -0.007(3)
N2 0.023(2) 0.014(3) 0.013(2) 0.003(2) -0.013(2) -0.002(2)

loop_
_atom_type_symbol
_atom_type_description
_atom_type_scat_dispersion_real
_atom_type_scat_dispersion_imag
_atom_type_scat_source
C C 0.0033 0.0016 'International Tables Vol C Tables 4.2.6.8 and 6.1.1.4'
H H 0.0000 0.0000 'International Tables Vol C Tables 4.2.6.8 and 6.1.1.4'
N N 0.0061 0.0033 'International Tables Vol C Tables 4.2.6.8 and 6.1.1.4'
O O 0.0106 0.0060 'International Tables Vol C Tables 4.2.6.8 and 6.1.1.4'
Zn Zn 0.2839 1.4301 'International Tables Vol C Tables 4.2.6.8 and 6.1.1.4'

loop_
_geom_angle_atom_site_label_1
_geom_angle_atom_site_label_2
_geom_angle_atom_site_label_3
_geom_angle
_geom_angle_site_symmetry_1
_geom_angle_site_symmetry_3
O12 Zn1 O9 179.0(3) . .
O12 Zn1 O2 89.1(2) . .
O9 Zn1 O2 90.2(2) . .
O12 Zn1 O6 92.0(2) . .
O9 Zn1 O6 87.28(19) . .
O2 Zn1 O6 89.3(2) . .
O12 Zn1 O5 93.2(2) . .
O9 Zn1 O5 87.5(2) . .
O2 Zn1 O5 177.33(19) . .
O6 Zn1 O5 91.8(2) . .
O12 Zn1 O3 88.2(2) . .
O9 Zn1 O3 92.52(19) . .
O2 Zn1 O3 90.2(2) . .
O6 Zn1 O3 179.5(3) . .
O5 Zn1 O3 88.7(2) . .
O4 Zn2 O11 90.3(2) . .
O4 Zn2 O10 88.2(2) . .
O11 Zn2 O10 93.65(19) . .
O4 Zn2 O8 175.88(18) . .
O11 Zn2 O8 93.4(2) . .
O10 Zn2 O8 93.3(2) . .
O4 Zn2 O7 89.2(2) . .
O11 Zn2 O7 178.92(19) . .
O10 Zn2 O7 87.31(19) . .
O8 Zn2 O7 87.0(2) . .
O4 Zn2 O1 89.3(2) . .
O11 Zn2 O1 88.0(2) . .
O10 Zn2 O1 177.0(3) . .
O8 Zn2 O1 89.1(2) . .
O7 Zn2 O1 91.00(19) . .
C15 O1 Zn2 124.9(4) . .
C17 O2 Zn1 126.1(6) . .
C14 O3 Zn1 122.9(4) . .
C18 O4 Zn2 127.3(6) . .
C16 O5 Zn1 127.9(6) . .
C15 O6 Zn1 125.4(4) 1_564 .
C16 O7 Zn2 125.9(5) 1_556 .
C13 O8 Zn2 125.3(6) . .
C13 O9 Zn1 124.9(5) . .
C14 O10 Zn2 124.1(4) 1_655 .
C17 O11 Zn2 123.9(5) 1_645 .
C18 O12 Zn1 123.4(5) 1_464 .
O9 C13 O8 125.6(8) . .
O9 C13 H13 117.2 . .
O8 C13 H13 117.2 . .
O10 C14 O3 119.2(6) 1_455 .
O10 C14 H14 120.4 1_455 .
O3 C14 H14 120.4 . .
O6 C15 O1 121.8(6) 1_546 .
O6 C15 H15 119.1 1_546 .
O1 C15 H15 119.1 . .
O7 C16 O5 128.8(8) 1_554 .
O7 C16 H16 115.6 1_554 .
O5 C16 H16 115.6 . .
O2 C17 O11 124.6(8) . 1_465
O2 C17 H17 117.7 . .
O11 C17 H17 117.7 1_465 .
O12 C18 O4 128.3(9) 1_646 .
O12 C18 H18 115.9 1_646 .
O4 C18 H18 115.8 . .
N4 N3 H3A 109.0 . .
N4 N3 H3C 113.1 . .
H3A N3 H3C 108.6 . .
N4 C2 H2D 109.4 . .
N4 C2 H2E 109.6 . .
H2D C2 H2E 109.5 . .
N4 C2 H2F 109.5 . .
H2D C2 H2F 109.5 . .
H2E C2 H2F 109.5 . .
C2 N4 N3 116.7(9) . .
C2 N4 H4A 108.2 . .
N3 N4 H4A 108.1 . .
C2 N4 H4B 108.0 . .
N3 N4 H4B 108.1 . .
H4A N4 H4B 107.3 . .
N2 N1 C1 115.4(9) . .
N2 N1 H1A 108.5 . .
C1 N1 H1A 108.5 . .
N2 N1 H1B 108.4 . .
C1 N1 H1B 108.5 . .
H1A N1 H1B 107.5 . .
N1 C1 H1C 109.5 . .
N1 C1 H1D 109.5 . .
H1C C1 H1D 109.5 . .
N1 C1 H1E 109.4 . .
H1C C1 H1E 109.5 . .
H1D C1 H1E 109.5 . .
N1 N2 H2A 109.5 . .
N1 N2 H2B 108.4 . .
H2A N2 H2B 108.2 . .

loop_
_geom_bond_atom_site_label_1
_geom_bond_atom_site_label_2
_geom_bond_distance
_geom_bond_site_symmetry_2
Zn1 O12 2.083(5) .
Zn1 O9 2.092(4) .
Zn1 O2 2.099(7) .
Zn1 O6 2.098(5) .
Zn1 O5 2.119(7) .
Zn1 O3 2.115(6) .
Zn2 O4 2.055(6) .
Zn2 O11 2.107(5) .
Zn2 O10 2.101(5) .
Zn2 O8 2.109(6) .
Zn2 O7 2.111(5) .
Zn2 O1 2.119(6) .
O1 C15 1.266(9) .
O2 C17 1.238(8) .
O3 C14 1.287(10) .
O4 C18 1.273(8) .
O5 C16 1.259(8) .
O6 C15 1.222(8) 1_564
O7 C16 1.205(11) 1_556
O8 C13 1.272(7) .
O9 C13 1.226(11) .
O10 C14 1.249(9) 1_655
O11 C17 1.243(11) 1_645
O12 C18 1.236(12) 1_464
C13 H13 0.9300 .
C14 O10 1.249(9) 1_455
C14 H14 0.9300 .
C15 O6 1.222(8) 1_546
C15 H15 0.9300 .
C16 O7 1.205(11) 1_554
C16 H16 0.9300 .
C17 O11 1.243(11) 1_465
C17 H17 0.9300 .
C18 O12 1.236(12) 1_646
C18 H18 0.9300 .
N3 N4 1.462(8) .
N3 H3A 0.8794 .
N3 H3C 0.8845 .
C2 N4 1.428(14) .
C2 H2D 0.9600 .
C2 H2E 0.9600 .
C2 H2F 0.9600 .
N4 H4A 0.8900 .
N4 H4B 0.8900 .
N1 N2 1.466(9) .
N1 C1 1.476(14) .
N1 H1A 0.8900 .
N1 H1B 0.8900 .
C1 H1C 0.9600 .
C1 H1D 0.9600 .
C1 H1E 0.9600 .
N2 H2A 0.8902 .
N2 H2B 0.8902 .

loop_
_geom_hbond_atom_site_label_D
_geom_hbond_atom_site_label_H
_geom_hbond_atom_site_label_A
_geom_hbond_distance_DH
_geom_hbond_distance_HA
_geom_hbond_distance_DA
_geom_hbond_angle_DHA
_geom_hbond_site_symmetry_A
N3 H3A O12 0.88 2.49 3.101(9) 126.8 1_545
N3 H3C O6 0.88 2.67 3.064(7) 108.1 1_455
N4 H4A O1 0.89 1.94 2.801(7) 163.7 1_464
N4 H4B O5 0.89 1.93 2.803(10) 167.3 .
N1 H1A O3 0.89 1.93 2.799(7) 164.0 1_655
N1 H1B O8 0.89 1.91 2.789(10) 168.4 1_565
N2 H2A O6 0.89 2.91 3.658(10) 142.4 1_556
N2 H2B O2 0.89 2.79 3.515(12) 139.0 .
